data_2202467
loop_
_publ_author_name
'M. Alagar'
K.Rajagopal
'R.V. Krishnakumar'
'M. Subha Nandhini'
'S. Kannan'
S.Natarajan

_publ_section_title
;Bis(1,3-diphenylpropane-1,3-dionato-\k^2^<i>O,O</i>')dioxo(triphenylphosphine
 oxide-\k<i>O</i>)uranium(VI)
;
_journal_issue 7
_journal_name_full 'Acta Crystallographica Section E'
_journal_page_first m524
_journal_page_last m526
_journal_paper_doi 10.1107/S1600536803012923
_journal_volume 59
_journal_year 2003
_chemical_formula_iupac '[U O2 (C15 H11 O2)2 (C18 H15 O1 P1)]'
_chemical_formula_moiety 'C48 H37 O7 P U'
_chemical_formula_sum 'C48 H37 O7 P U'
_chemical_formula_weight 994.78
_chemical_name_systematic
;
Bis(1,3-diphenylpropane-1,3-dionato-\k^2^O,O')dioxo(triphenylphosphine
oxide-\kO)uranium(VI)
;
_space_group_IT_number 14
_symmetry_cell_setting monoclinic
_symmetry_space_group_name_Hall '-P 2ybc'
_symmetry_space_group_name_H-M 'P 1 21/c 1'
_atom_sites_solution_hydrogens geom
_atom_sites_solution_primary direct
_atom_sites_solution_secondary difmap
_audit_creation_method SHELXL-97
_cell_angle_alpha 90.00
_cell_angle_beta 103.170(13)
_cell_angle_gamma 90.00
_cell_formula_units_Z 4
_cell_length_a 18.345(2)
_cell_length_b 11.022(4)
_cell_length_c 20.924(4)
_cell_measurement_reflns_used 25
_cell_measurement_temperature 293(2)
_cell_measurement_theta_max 15
_cell_measurement_theta_min 10
_cell_volume 4119.5(18)
_computing_cell_refinement 'CAD-4 Software'
_computing_data_collection 'CAD-4 Software (Enraf-Nonius, 1989)'
_computing_data_reduction 'CAD-4 Software'
_computing_molecular_graphics 'PLATON (Spek, 1999)'
_computing_publication_material SHELXL97
_computing_structure_refinement 'SHELXL97 (Sheldrick, 1997)'
_computing_structure_solution 'SHELXS97 (Sheldrick, 1990)'
_diffrn_ambient_temperature 293(2)
_diffrn_measured_fraction_theta_full 0.999
_diffrn_measured_fraction_theta_max 0.999
_diffrn_measurement_device_type 'Enraf-Nonius CAD-4'
_diffrn_measurement_method \w-2\q
_diffrn_radiation_monochromator graphite
_diffrn_radiation_source 'fine-focus sealed tube'
_diffrn_radiation_type MoK\a
_diffrn_radiation_wavelength 0.71073
_diffrn_reflns_av_R_equivalents 0.0232
_diffrn_reflns_av_sigmaI/netI 0.0434
_diffrn_reflns_limit_h_max 21
_diffrn_reflns_limit_h_min 0
_diffrn_reflns_limit_k_max 13
_diffrn_reflns_limit_k_min 0
_diffrn_reflns_limit_l_max 24
_diffrn_reflns_limit_l_min -24
_diffrn_reflns_number 7464
_diffrn_reflns_theta_full 24.98
_diffrn_reflns_theta_max 24.98
_diffrn_reflns_theta_min 2.00
_diffrn_standards_decay_% <1
_diffrn_standards_interval_time 60min
_diffrn_standards_number 2
_exptl_absorpt_coefficient_mu 4.031
_exptl_absorpt_correction_T_max 0.597
_exptl_absorpt_correction_T_min 0.325
_exptl_absorpt_correction_type '\y scan'
_exptl_absorpt_process_details '(North et al., 1968)'
_exptl_crystal_colour orange
_exptl_crystal_density_diffrn 1.604
_exptl_crystal_density_method 'not measured'
_exptl_crystal_description 'rectangular block'
_exptl_crystal_F_000 1952
_exptl_crystal_size_max 0.3
_exptl_crystal_size_mid 0.25
_exptl_crystal_size_min 0.125
_refine_diff_density_max 0.964
_refine_diff_density_min -0.916
_refine_ls_extinction_coef 0.00049(6)
_refine_ls_extinction_expression Fc^*^=kFc[1+0.001xFc^2^\l^3^/sin(2\q)]^-1/4^
_refine_ls_extinction_method SHELXL97
_refine_ls_goodness_of_fit_ref 1.288
_refine_ls_hydrogen_treatment constr
_refine_ls_matrix_type full
_refine_ls_number_parameters 515
_refine_ls_number_reflns 7221
_refine_ls_number_restraints 0
_refine_ls_restrained_S_all 1.288
_refine_ls_R_factor_all 0.0700
_refine_ls_R_factor_gt 0.0356
_refine_ls_shift/su_max <0.001
_refine_ls_shift/su_mean 0.000
_refine_ls_structure_factor_coef Fsqd
_refine_ls_weighting_details 'calc w = 1/[\s^2^(Fo^2^)+(0.0316P)^2^+1.9225P] where P = (Fo^2^+2Fc^2^)/3'
_refine_ls_weighting_scheme calc
_refine_ls_wR_factor_gt 0.0646
_refine_ls_wR_factor_ref 0.0842
_reflns_number_gt 5259
_reflns_number_total 7221
_reflns_threshold_expression I>2\s(I)
_cod_data_source_file ci6234.cif
_cod_data_source_block I
_cod_original_sg_symbol_H-M 'P 21/c'
_cod_database_code 2202467
_cod_database_fobs_code 2202467

loop_
_symmetry_equiv_pos_as_xyz
'x, y, z'
'x, -y+1/2, z+1/2'
'-x, -y, -z'
'-x, y-1/2, -z-1/2'

loop_
_atom_site_label
_atom_site_fract_x
_atom_site_fract_y
_atom_site_fract_z
_atom_site_U_iso_or_equiv
_atom_site_adp_type
_atom_site_calc_flag
_atom_site_refinement_flags
_atom_site_occupancy
_atom_site_disorder_assembly
_atom_site_disorder_group
_atom_site_type_symbol
C1 0.2374(6) 0.6889(7) 0.5628(4) 0.081(3) Uani d . 1 . . C
H1 0.2521 0.6696 0.5243 0.097 Uiso calc R 1 . . H
C2 0.2526(5) 0.6062(9) 0.6142(4) 0.088(3) Uani d . 1 . . C
H2 0.2763 0.5330 0.6101 0.106 Uiso calc R 1 . . H
C3 0.2317(5) 0.6352(8) 0.6704(5) 0.084(3) Uani d . 1 . . C
H3 0.2421 0.5817 0.7057 0.101 Uiso calc R 1 . . H
C4 0.1960(5) 0.7407(8) 0.6759(4) 0.077(3) Uani d . 1 . . C
H4 0.1807 0.7580 0.7144 0.093 Uiso calc R 1 . . H
C5 0.1819(5) 0.8239(8) 0.6242(4) 0.070(2) Uani d . 1 . . C
H5 0.1590 0.8974 0.6291 0.083 Uiso calc R 1 . . H
C6 0.2016(4) 0.7983(6) 0.5657(3) 0.0516(18) Uani d . 1 . . C
C7 0.1875(4) 0.8807(6) 0.5087(3) 0.0441(16) Uani d . 1 . . C
C8 0.1378(4) 0.9775(6) 0.5034(3) 0.0564(18) Uani d . 1 . . C
H8 0.1150 0.9909 0.5381 0.068 Uiso calc R 1 . . H
C9 0.1199(4) 1.0552(5) 0.4503(3) 0.0412(15) Uani d . 1 . . C
C10 0.0643(4) 1.1555(6) 0.4482(3) 0.0486(17) Uani d . 1 . . C
C11 0.0401(4) 1.1930(7) 0.5031(4) 0.065(2) Uani d . 1 . . C
H11 0.0548 1.1510 0.5424 0.078 Uiso calc R 1 . . H
C12 -0.0065(5) 1.2947(9) 0.4989(5) 0.086(3) Uani d . 1 . . C
H12 -0.0219 1.3203 0.5361 0.103 Uiso calc R 1 . . H
C13 -0.0294(5) 1.3560(8) 0.4427(6) 0.087(3) Uani d . 1 . . C
H13 -0.0594 1.4245 0.4409 0.104 Uiso calc R 1 . . H
C14 -0.0076(5) 1.3153(8) 0.3875(5) 0.087(3) Uani d . 1 . . C
H14 -0.0246 1.3548 0.3476 0.105 Uiso calc R 1 . . H
C15 0.0385(4) 1.2179(7) 0.3910(4) 0.065(2) Uani d . 1 . . C
H15 0.0530 1.1929 0.3533 0.079 Uiso calc R 1 . . H
C16 0.4287(5) 0.6525(9) 0.5145(6) 0.126(5) Uani d . 1 . . C
H16 0.3798 0.6353 0.4925 0.152 Uiso calc R 1 . . H
C17 0.4636(6) 0.5802(12) 0.5657(7) 0.172(7) Uani d . 1 . . C
H17 0.4370 0.5167 0.5789 0.207 Uiso calc R 1 . . H
C18 0.5372(5) 0.5990(11) 0.5982(6) 0.135(5) Uani d . 1 . . C
H18 0.5605 0.5482 0.6323 0.162 Uiso calc R 1 . . H
C19 0.5741(5) 0.6932(9) 0.5791(4) 0.091(3) Uani d . 1 . . C
H19 0.6238 0.7078 0.6000 0.109 Uiso calc R 1 . . H
C20 0.5387(4) 0.7679(7) 0.5287(4) 0.065(2) Uani d . 1 . . C
H20 0.5651 0.8325 0.5164 0.078 Uiso calc R 1 . . H
C21 0.4650(4) 0.7497(7) 0.4956(4) 0.061(2) Uani d . 1 . . C
C22 0.4263(4) 0.8299(6) 0.4415(3) 0.0473(16) Uani d . 1 . . C
C23 0.4660(4) 0.9074(7) 0.4101(4) 0.0571(18) Uani d . 1 . . C
H23 0.5173 0.9137 0.4272 0.068 Uiso calc R 1 . . H
C24 0.4351(4) 0.9769(6) 0.3548(3) 0.0491(16) Uani d . 1 . . C
C25 0.4847(4) 1.0425(6) 0.3192(3) 0.0520(17) Uani d . 1 . . C
C26 0.5529(4) 1.0865(9) 0.3508(5) 0.083(3) Uani d . 1 . . C
H26 0.5694 1.0751 0.3959 0.100 Uiso calc R 1 . . H
C27 0.5981(6) 1.1482(9) 0.3164(6) 0.105(4) Uani d . 1 . . C
H27 0.6444 1.1779 0.3385 0.126 Uiso calc R 1 . . H
C28 0.5747(6) 1.1651(10) 0.2508(6) 0.099(3) Uani d . 1 . . C
H28 0.6050 1.2067 0.2282 0.119 Uiso calc R 1 . . H
C29 0.5077(6) 1.1221(10) 0.2182(5) 0.095(3) Uani d . 1 . . C
H29 0.4919 1.1344 0.1733 0.114 Uiso calc R 1 . . H
C30 0.4618(5) 1.0584(8) 0.2524(4) 0.083(3) Uani d . 1 . . C
H30 0.4161 1.0271 0.2298 0.099 Uiso calc R 1 . . H
C31 0.3202(5) 1.2707(8) 0.2035(4) 0.082(3) Uani d . 1 . . C
H31 0.3479 1.2780 0.2464 0.099 Uiso calc R 1 . . H
C32 0.3545(7) 1.2872(11) 0.1518(6) 0.123(4) Uani d . 1 . . C
H32 0.4053 1.3050 0.1595 0.148 Uiso calc R 1 . . H
C33 0.3128(7) 1.2768(10) 0.0898(6) 0.107(4) Uani d . 1 . . C
H33 0.3356 1.2903 0.0550 0.128 Uiso calc R 1 . . H
C34 0.2402(7) 1.2480(10) 0.0766(5) 0.105(4) Uani d . 1 . . C
H34 0.2139 1.2385 0.0334 0.126 Uiso calc R 1 . . H
C35 0.2036(5) 1.2319(8) 0.1280(3) 0.074(2) Uani d . 1 . . C
H35 0.1528 1.2140 0.1194 0.089 Uiso calc R 1 . . H
C36 0.2448(4) 1.2434(5) 0.1914(3) 0.0450(16) Uani d . 1 . . C
C37 0.0639(4) 1.3319(6) 0.2074(3) 0.0542(18) Uani d . 1 . . C
H37 0.0897 1.4052 0.2109 0.065 Uiso calc R 1 . . H
C38 -0.0132(5) 1.3291(7) 0.1818(4) 0.070(2) Uani d . 1 . . C
H38 -0.0388 1.4010 0.1689 0.084 Uiso calc R 1 . . H
C39 -0.0516(4) 1.2221(8) 0.1755(4) 0.071(2) Uani d . 1 . . C
H39 -0.1028 1.2209 0.1576 0.085 Uiso calc R 1 . . H
C40 -0.0142(4) 1.1168(9) 0.1955(4) 0.079(3) Uani d . 1 . . C
H40 -0.0405 1.0441 0.1919 0.095 Uiso calc R 1 . . H
C41 0.0615(4) 1.1167(7) 0.2209(4) 0.0608(19) Uani d . 1 . . C
H41 0.0860 1.0439 0.2337 0.073 Uiso calc R 1 . . H
C42 0.1022(3) 1.2244(6) 0.2276(3) 0.0436(15) Uani d . 1 . . C
C43 0.2099(4) 1.3547(6) 0.3730(3) 0.058(2) Uani d . 1 . . C
H43 0.1954 1.2825 0.3895 0.070 Uiso calc R 1 . . H
C44 0.2208(5) 1.4595(7) 0.4106(4) 0.079(3) Uani d . 1 . . C
H44 0.2118 1.4576 0.4525 0.095 Uiso calc R 1 . . H
C45 0.2441(5) 1.5650(6) 0.3881(4) 0.071(2) Uani d . 1 . . C
H45 0.2507 1.6338 0.4145 0.086 Uiso calc R 1 . . H
C46 0.2575(5) 1.5696(7) 0.3279(4) 0.070(2) Uani d . 1 . . C
H46 0.2751 1.6410 0.3131 0.084 Uiso calc R 1 . . H
C47 0.2453(5) 1.4685(6) 0.2873(4) 0.065(2) Uani d . 1 . . C
H47 0.2533 1.4729 0.2450 0.077 Uiso calc R 1 . . H
C48 0.2213(3) 1.3614(5) 0.3099(3) 0.0384(14) Uani d . 1 . . C
O1 0.2153(2) 0.8585(4) 0.32443(18) 0.0399(10) Uani d . 1 . . O
O2 0.3073(2) 1.0711(4) 0.44177(19) 0.0479(11) Uani d . 1 . . O
O3 0.2207(3) 0.8538(4) 0.4639(2) 0.0549(12) Uani d . 1 . . O
O4 0.1475(2) 1.0457(4) 0.3997(2) 0.0457(10) Uani d . 1 . . O
O5 0.3551(2) 0.8214(4) 0.4257(2) 0.0559(12) Uani d . 1 . . O
O6 0.3645(2) 0.9845(4) 0.3312(2) 0.0520(12) Uani d . 1 . . O
O7 0.2251(2) 1.1133(4) 0.29911(18) 0.0403(10) Uani d . 1 . . O
P1 0.20126(9) 1.22671(14) 0.25987(7) 0.0358(4) Uani d . 1 . . P
U1 0.262398(12) 0.965493(19) 0.382762(10) 0.03185(8) Uani d . 1 . . U

loop_
_atom_site_aniso_label
_atom_site_aniso_U_11
_atom_site_aniso_U_22
_atom_site_aniso_U_33
_atom_site_aniso_U_12
_atom_site_aniso_U_13
_atom_site_aniso_U_23
C1 0.149(9) 0.056(5) 0.050(5) -0.003(5) 0.050(5) 0.013(4)
C2 0.132(9) 0.081(6) 0.058(5) 0.019(6) 0.034(5) 0.016(5)
C3 0.105(7) 0.070(6) 0.079(6) -0.003(6) 0.021(5) 0.031(5)
C4 0.106(7) 0.086(6) 0.044(4) -0.005(6) 0.027(5) 0.023(4)
C5 0.090(6) 0.071(5) 0.046(4) -0.005(5) 0.014(4) -0.002(4)
C6 0.069(5) 0.050(4) 0.036(4) -0.002(4) 0.012(3) -0.003(3)
C7 0.067(4) 0.044(4) 0.029(3) -0.016(3) 0.027(3) -0.004(3)
C8 0.076(5) 0.060(4) 0.041(4) -0.005(4) 0.032(4) -0.007(4)
C9 0.047(4) 0.042(4) 0.037(3) -0.006(3) 0.016(3) -0.001(3)
C10 0.040(4) 0.049(4) 0.060(4) -0.005(3) 0.017(3) -0.007(3)
C11 0.064(5) 0.072(5) 0.061(5) 0.006(4) 0.020(4) -0.010(4)
C12 0.074(6) 0.086(7) 0.095(7) 0.011(5) 0.015(5) -0.033(5)
C13 0.064(6) 0.065(6) 0.136(9) 0.020(5) 0.030(6) -0.011(6)
C14 0.070(6) 0.082(6) 0.122(8) 0.024(5) 0.047(6) 0.029(6)
C15 0.063(5) 0.073(5) 0.070(5) 0.017(4) 0.036(4) 0.021(4)
C16 0.068(6) 0.117(9) 0.169(11) -0.031(6) -0.025(7) 0.084(8)
C17 0.087(8) 0.170(13) 0.233(15) -0.029(8) -0.017(9) 0.146(12)
C18 0.053(6) 0.141(10) 0.184(12) 0.000(6) -0.029(7) 0.105(10)
C19 0.063(6) 0.108(8) 0.088(7) 0.006(5) -0.012(5) 0.034(6)
C20 0.048(5) 0.072(5) 0.070(5) -0.002(4) 0.002(4) 0.004(4)
C21 0.041(4) 0.051(4) 0.086(6) 0.007(4) 0.004(4) 0.015(4)
C22 0.037(4) 0.041(4) 0.060(4) 0.005(3) 0.002(3) 0.002(3)
C23 0.042(4) 0.054(4) 0.075(5) 0.004(4) 0.012(4) 0.008(4)
C24 0.048(4) 0.046(4) 0.055(4) 0.007(4) 0.016(3) -0.005(3)
C25 0.049(4) 0.056(4) 0.055(4) 0.008(4) 0.020(3) 0.011(4)
C26 0.055(5) 0.110(7) 0.089(6) -0.019(5) 0.024(5) 0.019(6)
C27 0.072(7) 0.107(9) 0.142(10) -0.019(6) 0.034(7) 0.011(8)
C28 0.086(8) 0.116(9) 0.112(9) 0.004(7) 0.059(7) 0.023(7)
C29 0.095(8) 0.127(9) 0.070(6) -0.003(7) 0.036(6) 0.014(6)
C30 0.074(6) 0.108(8) 0.070(6) -0.015(5) 0.027(5) -0.002(5)
C31 0.078(6) 0.113(8) 0.062(5) 0.002(6) 0.027(5) 0.016(5)
C32 0.109(9) 0.164(12) 0.116(9) 0.000(8) 0.067(8) 0.062(9)
C33 0.119(9) 0.121(9) 0.103(9) 0.033(8) 0.075(8) 0.055(7)
C34 0.127(10) 0.131(10) 0.058(6) 0.052(9) 0.025(6) 0.028(6)
C35 0.091(6) 0.099(7) 0.038(4) 0.026(5) 0.027(4) 0.020(4)
C36 0.049(4) 0.031(3) 0.057(4) -0.002(3) 0.017(3) 0.009(3)
C37 0.045(4) 0.050(4) 0.062(5) 0.014(3) 0.002(3) -0.001(3)
C38 0.068(6) 0.060(5) 0.077(6) 0.029(4) 0.008(4) -0.007(4)
C39 0.036(4) 0.100(7) 0.063(5) 0.011(5) -0.015(4) -0.018(5)
C40 0.043(5) 0.080(6) 0.112(7) -0.019(4) 0.014(5) -0.011(5)
C41 0.048(4) 0.047(4) 0.089(6) 0.001(4) 0.020(4) -0.002(4)
C42 0.043(4) 0.048(4) 0.042(4) 0.010(3) 0.014(3) -0.008(3)
C43 0.083(6) 0.046(4) 0.055(4) -0.015(4) 0.036(4) -0.005(3)
C44 0.119(8) 0.060(5) 0.059(5) -0.007(5) 0.024(5) 0.000(4)
C45 0.103(7) 0.039(4) 0.071(6) 0.003(4) 0.018(5) -0.013(4)
C46 0.089(6) 0.046(5) 0.073(6) -0.014(4) 0.018(5) 0.001(4)
C47 0.105(6) 0.041(4) 0.054(4) 0.006(5) 0.032(4) 0.002(4)
C48 0.035(3) 0.028(3) 0.047(4) -0.001(3) -0.002(3) 0.000(3)
O1 0.047(2) 0.038(2) 0.035(2) -0.0058(19) 0.0089(19) -0.0073(18)
O2 0.051(3) 0.051(3) 0.036(2) -0.011(2) 0.000(2) -0.0072(19)
O3 0.079(3) 0.044(3) 0.050(3) 0.001(2) 0.032(3) 0.011(2)
O4 0.045(2) 0.053(3) 0.042(2) 0.003(2) 0.018(2) 0.007(2)
O5 0.040(3) 0.048(3) 0.074(3) 0.000(2) 0.003(2) 0.012(2)
O6 0.042(3) 0.063(3) 0.050(3) 0.010(2) 0.010(2) 0.007(2)
O7 0.048(3) 0.035(2) 0.039(2) 0.008(2) 0.0134(19) 0.0169(19)
P1 0.0391(9) 0.0320(8) 0.0361(8) 0.0019(7) 0.0086(7) 0.0056(7)
U1 0.03523(13) 0.03071(12) 0.02900(12) -0.00034(12) 0.00623(8) 0.00140(12)

loop_
_atom_type_symbol
_atom_type_description
_atom_type_scat_dispersion_real
_atom_type_scat_dispersion_imag
_atom_type_scat_source
C C 0.0033 0.0016 'International Tables Vol C Tables 4.2.6.8 and 6.1.1.4'
H H 0.0000 0.0000 'International Tables Vol C Tables 4.2.6.8 and 6.1.1.4'
O O 0.0106 0.0060 'International Tables Vol C Tables 4.2.6.8 and 6.1.1.4'
P P 0.1023 0.0942 'International Tables Vol C Tables 4.2.6.8 and 6.1.1.4'
U U -9.6767 9.6646 'International Tables Vol C Tables 4.2.6.8 and 6.1.1.4'

loop_
_geom_angle_atom_site_label_1
_geom_angle_atom_site_label_2
_geom_angle_atom_site_label_3
_geom_angle
_geom_angle_publ_flag
C6 C1 C2 123.5(8) ?
C6 C1 H1 118.3 ?
C2 C1 H1 118.3 ?
C3 C2 C1 118.1(9) ?
C3 C2 H2 120.9 ?
C1 C2 H2 120.9 ?
C4 C3 C2 121.0(8) ?
C4 C3 H3 119.5 ?
C2 C3 H3 119.5 ?
C3 C4 C5 120.4(8) ?
C3 C4 H4 119.8 ?
C5 C4 H4 119.8 ?
C6 C5 C4 120.9(8) ?
C6 C5 H5 119.6 ?
C4 C5 H5 119.6 ?
C5 C6 C1 116.2(7) ?
C5 C6 C7 123.9(7) ?
C1 C6 C7 119.9(6) ?
O3 C7 C8 122.5(6) ?
O3 C7 C6 115.5(6) ?
C8 C7 C6 121.9(6) ?
C9 C8 C7 124.9(6) y
C9 C8 H8 117.5 ?
C7 C8 H8 117.5 ?
O4 C9 C8 123.3(6) ?
O4 C9 C10 115.6(5) ?
C8 C9 C10 121.2(6) ?
C15 C10 C11 117.5(7) ?
C15 C10 C9 119.7(6) ?
C11 C10 C9 122.7(7) ?
C10 C11 C12 119.6(8) ?
C10 C11 H11 120.2 ?
C12 C11 H11 120.2 ?
C13 C12 C11 121.6(9) ?
C13 C12 H12 119.2 ?
C11 C12 H12 119.2 ?
C12 C13 C14 118.6(8) ?
C12 C13 H13 120.7 ?
C14 C13 H13 120.7 ?
C15 C14 C13 120.5(9) ?
C15 C14 H14 119.8 ?
C13 C14 H14 119.8 ?
C14 C15 C10 122.2(8) ?
C14 C15 H15 118.9 ?
C10 C15 H15 118.9 ?
C21 C16 C17 120.6(9) ?
C21 C16 H16 119.7 ?
C17 C16 H16 119.7 ?
C16 C17 C18 121.9(10) ?
C16 C17 H17 119.1 ?
C18 C17 H17 119.1 ?
C19 C18 C17 118.0(9) ?
C19 C18 H18 121.0 ?
C17 C18 H18 121.0 ?
C18 C19 C20 120.3(9) ?
C18 C19 H19 119.8 ?
C20 C19 H19 119.8 ?
C19 C20 C21 122.1(8) ?
C19 C20 H20 118.9 ?
C21 C20 H20 118.9 ?
C16 C21 C20 117.0(7) ?
C16 C21 C22 120.5(7) ?
C20 C21 C22 122.5(7) ?
O5 C22 C23 122.8(6) ?
O5 C22 C21 116.0(6) ?
C23 C22 C21 121.2(6) ?
C22 C23 C24 125.0(7) y
C22 C23 H23 117.5 ?
C24 C23 H23 117.5 ?
O6 C24 C23 122.7(6) ?
O6 C24 C25 117.2(6) ?
C23 C24 C25 120.1(6) ?
C26 C25 C30 118.8(7) ?
C26 C25 C24 121.9(7) ?
C30 C25 C24 119.3(7) ?
C25 C26 C27 120.7(9) ?
C25 C26 H26 119.6 ?
C27 C26 H26 119.6 ?
C28 C27 C26 120.2(10) ?
C28 C27 H27 119.9 ?
C26 C27 H27 119.9 ?
C29 C28 C27 120.4(10) ?
C29 C28 H28 119.8 ?
C27 C28 H28 119.8 ?
C28 C29 C30 120.0(9) ?
C28 C29 H29 120.0 ?
C30 C29 H29 120.0 ?
C25 C30 C29 119.9(9) ?
C25 C30 H30 120.1 ?
C29 C30 H30 120.1 ?
C36 C31 C32 120.1(9) ?
C36 C31 H31 120.0 ?
C32 C31 H31 120.0 ?
C33 C32 C31 118.8(11) ?
C33 C32 H32 120.6 ?
C31 C32 H32 120.6 ?
C34 C33 C32 122.5(10) ?
C34 C33 H33 118.7 ?
C32 C33 H33 118.7 ?
C33 C34 C35 120.1(10) ?
C33 C34 H34 120.0 ?
C35 C34 H34 120.0 ?
C36 C35 C34 118.3(9) ?
C36 C35 H35 120.9 ?
C34 C35 H35 120.9 ?
C35 C36 C31 120.2(7) ?
C35 C36 P1 120.8(6) ?
C31 C36 P1 119.0(6) ?
C42 C37 C38 119.6(7) ?
C42 C37 H37 120.2 ?
C38 C37 H37 120.2 ?
C39 C38 C37 120.8(7) ?
C39 C38 H38 119.6 ?
C37 C38 H38 119.6 ?
C38 C39 C40 119.6(7) ?
C38 C39 H39 120.2 ?
C40 C39 H39 120.2 ?
C39 C40 C41 120.9(8) ?
C39 C40 H40 119.5 ?
C41 C40 H40 119.5 ?
C40 C41 C42 120.8(7) ?
C40 C41 H41 119.6 ?
C42 C41 H41 119.6 ?
C41 C42 C37 118.2(6) ?
C41 C42 P1 121.7(5) ?
C37 C42 P1 120.0(5) ?
C48 C43 C44 117.6(7) ?
C48 C43 H43 121.2 ?
C44 C43 H43 121.2 ?
C45 C44 C43 122.2(8) ?
C45 C44 H44 118.9 ?
C43 C44 H44 118.9 ?
C46 C45 C44 119.9(7) ?
C46 C45 H45 120.1 ?
C44 C45 H45 120.1 ?
C45 C46 C47 120.5(7) ?
C45 C46 H46 119.8 ?
C47 C46 H46 119.8 ?
C48 C47 C46 119.7(7) ?
C48 C47 H47 120.1 ?
C46 C47 H47 120.1 ?
C47 C48 C43 120.1(6) ?
C47 C48 P1 122.8(5) ?
C43 C48 P1 117.0(5) ?
C7 O3 U1 134.5(4) ?
C9 O4 U1 133.1(4) ?
C22 O5 U1 131.1(4) ?
C24 O6 U1 130.8(4) ?
P1 O7 U1 166.2(3) ?
O7 P1 C42 109.8(3) ?
O7 P1 C36 113.0(3) ?
C42 P1 C36 107.3(3) ?
O7 P1 C48 111.8(3) ?
C42 P1 C48 106.6(3) ?
C36 P1 C48 108.0(3) ?
O2 U1 O1 178.51(19) y
O2 U1 O5 89.82(18) y
O1 U1 O5 90.56(18) y
O2 U1 O3 90.97(18) y
O1 U1 O3 87.77(17) y
O5 U1 O3 72.39(16) y
O2 U1 O7 94.22(17) y
O1 U1 O7 86.32(16) y
O5 U1 O7 143.79(15) y
O3 U1 O7 143.29(15) y
O2 U1 O6 88.20(18) y
O1 U1 O6 93.28(17) y
O5 U1 O6 69.91(15) y
O3 U1 O6 142.29(16) y
O7 U1 O6 74.26(14) y
O2 U1 O4 86.51(18) y
O1 U1 O4 92.30(17) y
O5 U1 O4 141.31(15) y
O3 U1 O4 69.19(15) y
O7 U1 O4 74.90(13) y
O6 U1 O4 148.20(14) y

loop_
_geom_bond_atom_site_label_1
_geom_bond_atom_site_label_2
_geom_bond_site_symmetry_2
_geom_bond_distance
_geom_bond_publ_flag
C1 C6 . 1.381(10) ?
C1 C2 . 1.389(11) ?
C1 H1 . 0.93 ?
C2 C3 . 1.356(11) ?
C2 H2 . 0.93 ?
C3 C4 . 1.353(11) ?
C3 H3 . 0.93 ?
C4 C5 . 1.398(10) ?
C4 H4 . 0.93 ?
C5 C6 . 1.381(9) ?
C5 H5 . 0.93 ?
C6 C7 . 1.473(9) ?
C7 O3 . 1.265(7) y
C7 C8 . 1.392(9) ?
C8 C9 . 1.381(9) ?
C8 H8 . 0.93 ?
C9 O4 . 1.279(7) y
C9 C10 . 1.497(9) ?
C10 C15 . 1.368(9) ?
C10 C11 . 1.385(9) ?
C11 C12 . 1.401(11) ?
C11 H11 . 0.93 ?
C12 C13 . 1.338(12) ?
C12 H12 . 0.93 ?
C13 C14 . 1.380(12) ?
C13 H13 . 0.93 ?
C14 C15 . 1.358(10) ?
C14 H14 . 0.93 ?
C15 H15 . 0.93 ?
C16 C21 . 1.367(11) ?
C16 C17 . 1.371(12) ?
C16 H16 . 0.93 ?
C17 C18 . 1.382(13) ?
C17 H17 . 0.93 ?
C18 C19 . 1.350(13) ?
C18 H18 . 0.93 ?
C19 C20 . 1.379(10) ?
C19 H19 . 0.93 ?
C20 C21 . 1.385(9) ?
C20 H20 . 0.93 ?
C21 C22 . 1.484(9) ?
C22 O5 . 1.276(7) y
C22 C23 . 1.382(9) ?
C23 C24 . 1.397(9) ?
C23 H23 . 0.93 ?
C24 O6 . 1.278(8) y
C24 C25 . 1.488(9) ?
C25 C26 . 1.364(10) ?
C25 C30 . 1.377(10) ?
C26 C27 . 1.394(12) ?
C26 H26 . 0.93 ?
C27 C28 . 1.354(13) ?
C27 H27 . 0.93 ?
C28 C29 . 1.349(13) ?
C28 H28 . 0.93 ?
C29 C30 . 1.410(11) ?
C29 H29 . 0.93 ?
C30 H30 . 0.93 ?
C31 C36 . 1.381(10) ?
C31 C32 . 1.381(11) ?
C31 H31 . 0.93 ?
C32 C33 . 1.351(15) ?
C32 H32 . 0.93 ?
C33 C34 . 1.336(14) ?
C33 H33 . 0.93 ?
C34 C35 . 1.402(12) ?
C34 H34 . 0.93 ?
C35 C36 . 1.376(10) ?
C35 H35 . 0.93 ?
C36 P1 . 1.801(7) y
C37 C42 . 1.394(8) ?
C37 C38 . 1.394(10) ?
C37 H37 . 0.93 ?
C38 C39 . 1.364(11) ?
C38 H38 . 0.93 ?
C39 C40 . 1.364(11) ?
C39 H39 . 0.93 ?
C40 C41 . 1.369(9) ?
C40 H40 . 0.93 ?
C41 C42 . 1.392(9) ?
C41 H41 . 0.93 ?
C42 P1 . 1.789(6) y
C43 C48 . 1.383(9) ?
C43 C44 . 1.387(10) ?
C43 H43 . 0.93 ?
C44 C45 . 1.359(10) ?
C44 H44 . 0.93 ?
C45 C46 . 1.339(11) ?
C45 H45 . 0.93 ?
C46 C47 . 1.388(10) ?
C46 H46 . 0.93 ?
C47 C48 . 1.382(9) ?
C47 H47 . 0.93 ?
C48 P1 . 1.806(6) y
O1 U1 . 1.774(4) y
O2 U1 . 1.759(4) y
O3 U1 . 2.361(4) y
O4 U1 . 2.385(4) y
O5 U1 . 2.350(4) y
O6 U1 . 2.375(4) y
O7 P1 . 1.505(4) y
O7 U1 . 2.375(4) y

loop_
_geom_torsion_atom_site_label_1
_geom_torsion_atom_site_label_2
_geom_torsion_atom_site_label_3
_geom_torsion_atom_site_label_4
_geom_torsion
C6 C1 C2 C3 -0.7(15)
C1 C2 C3 C4 1.1(15)
C2 C3 C4 C5 -2.0(15)
C3 C4 C5 C6 2.4(14)
C4 C5 C6 C1 -1.9(12)
C4 C5 C6 C7 179.1(7)
C2 C1 C6 C5 1.1(13)
C2 C1 C6 C7 -179.8(8)
C5 C6 C7 O3 167.7(7)
C1 C6 C7 O3 -11.3(10)
C5 C6 C7 C8 -15.6(11)
C1 C6 C7 C8 165.4(8)
O3 C7 C8 C9 -1.0(11)
C6 C7 C8 C9 -177.4(6)
C7 C8 C9 O4 0.2(11)
C7 C8 C9 C10 178.6(6)
O4 C9 C10 C15 9.3(9)
C8 C9 C10 C15 -169.2(7)
O4 C9 C10 C11 -167.3(6)
C8 C9 C10 C11 14.2(10)
C15 C10 C11 C12 -2.6(11)
C9 C10 C11 C12 174.0(7)
C10 C11 C12 C13 1.0(14)
C11 C12 C13 C14 1.6(15)
C12 C13 C14 C15 -2.6(14)
C13 C14 C15 C10 0.9(14)
C11 C10 C15 C14 1.7(12)
C9 C10 C15 C14 -175.1(7)
C21 C16 C17 C18 -3(2)
C16 C17 C18 C19 1(3)
C17 C18 C19 C20 0(2)
C18 C19 C20 C21 -0.4(16)
C17 C16 C21 C20 2.4(18)
C17 C16 C21 C22 -178.1(12)
C19 C20 C21 C16 -0.9(14)
C19 C20 C21 C22 179.6(8)
C16 C21 C22 O5 16.3(12)
C20 C21 C22 O5 -164.3(7)
C16 C21 C22 C23 -162.7(9)
C20 C21 C22 C23 16.7(12)
O5 C22 C23 C24 -5.7(12)
C21 C22 C23 C24 173.3(7)
C22 C23 C24 O6 7.1(12)
C22 C23 C24 C25 -170.7(7)
O6 C24 C25 C26 150.7(7)
C23 C24 C25 C26 -31.4(11)
O6 C24 C25 C30 -30.0(10)
C23 C24 C25 C30 147.9(8)
C30 C25 C26 C27 1.1(13)
C24 C25 C26 C27 -179.6(8)
C25 C26 C27 C28 -0.1(16)
C26 C27 C28 C29 -0.3(18)
C27 C28 C29 C30 -0.4(17)
C26 C25 C30 C29 -1.7(13)
C24 C25 C30 C29 179.0(8)
C28 C29 C30 C25 1.4(15)
C36 C31 C32 C33 0.4(17)
C31 C32 C33 C34 -2(2)
C32 C33 C34 C35 2.6(19)
C33 C34 C35 C36 -1.8(15)
C34 C35 C36 C31 0.4(12)
C34 C35 C36 P1 178.9(6)
C32 C31 C36 C35 0.3(13)
C32 C31 C36 P1 -178.2(8)
C42 C37 C38 C39 -0.9(12)
C37 C38 C39 C40 1.1(13)
C38 C39 C40 C41 -1.1(13)
C39 C40 C41 C42 0.8(13)
C40 C41 C42 C37 -0.5(11)
C40 C41 C42 P1 -179.4(6)
C38 C37 C42 C41 0.5(10)
C38 C37 C42 P1 179.5(6)
C48 C43 C44 C45 -2.0(14)
C43 C44 C45 C46 -0.2(15)
C44 C45 C46 C47 2.2(14)
C45 C46 C47 C48 -1.9(13)
C46 C47 C48 C43 -0.4(11)
C46 C47 C48 P1 178.0(6)
C44 C43 C48 C47 2.3(11)
C44 C43 C48 P1 -176.2(6)
C8 C7 O3 U1 30.0(10)
C6 C7 O3 U1 -153.3(5)
C8 C9 O4 U1 -27.4(9)
C10 C9 O4 U1 154.2(4)
C23 C22 O5 U1 -31.2(10)
C21 C22 O5 U1 149.8(5)
C23 C24 O6 U1 27.7(10)
C25 C24 O6 U1 -154.5(4)
U1 O7 P1 C42 -99.4(10)
U1 O7 P1 C36 140.8(10)
U1 O7 P1 C48 18.7(11)
C41 C42 P1 O7 -20.8(6)
C37 C42 P1 O7 160.3(5)
C41 C42 P1 C36 102.4(6)
C37 C42 P1 C36 -76.5(6)
C41 C42 P1 C48 -142.1(6)
C37 C42 P1 C48 39.0(6)
C35 C36 P1 O7 110.6(6)
C31 C36 P1 O7 -70.9(7)
C35 C36 P1 C42 -10.6(7)
C31 C36 P1 C42 167.9(6)
C35 C36 P1 C48 -125.3(6)
C31 C36 P1 C48 53.3(7)
C47 C48 P1 O7 142.6(6)
C43 C48 P1 O7 -38.9(6)
C47 C48 P1 C42 -97.4(6)
C43 C48 P1 C42 81.1(6)
C47 C48 P1 C36 17.7(7)
C43 C48 P1 C36 -163.8(5)
C22 O5 U1 O2 -46.6(6)
C22 O5 U1 O1 134.9(6)
C22 O5 U1 O3 -137.7(6)
C22 O5 U1 O7 50.3(7)
C22 O5 U1 O6 41.6(6)
C22 O5 U1 O4 -130.8(6)
C7 O3 U1 O2 49.8(6)
C7 O3 U1 O1 -129.4(6)
C7 O3 U1 O5 139.3(6)
C7 O3 U1 O7 -48.6(7)
C7 O3 U1 O6 138.2(6)
C7 O3 U1 O4 -36.1(6)
P1 O7 U1 O2 -29.9(11)
P1 O7 U1 O1 148.7(11)
P1 O7 U1 O5 -125.4(10)
P1 O7 U1 O3 67.4(11)
P1 O7 U1 O6 -116.8(11)
P1 O7 U1 O4 55.3(10)
C24 O6 U1 O2 50.8(6)
C24 O6 U1 O1 -129.0(6)
C24 O6 U1 O5 -39.6(6)
C24 O6 U1 O3 -38.4(7)
C24 O6 U1 O7 145.7(6)
C24 O6 U1 O4 131.3(5)
C9 O4 U1 O2 -58.2(5)
C9 O4 U1 O1 120.9(5)
C9 O4 U1 O5 27.1(6)
C9 O4 U1 O3 34.2(5)
C9 O4 U1 O7 -153.5(5)
C9 O4 U1 O6 -139.1(5)
